data_7064153
loop_
_publ_author_name
'Takii, Masaomi'
'Nishiura, Fumiteru'
'Yao, Masaru'
'Inoue, Hidenari'
'Miura, Youhei'
'Yoshioka, Naoki'

_publ_section_title
;
 Synthesis and Magnetic Properties of 2,2-Diphenyl-1,2-dihydroquinoline
 N-Oxyl Carrying Ethynyl Group at 5-Position
;
_journal_name_full 'New Journal of Chemistry'
_journal_paper_doi 10.1039/D5NJ04269K
_journal_year 2026
_chemical_absolute_configuration unk
_chemical_formula_moiety 'C23 H16 N O'
_chemical_formula_sum 'C23 H16 N O'
_chemical_formula_weight 322.37
_chemical_melting_point 404
_chemical_name_systematic '5-ethynyl-2,2-diphenyl-1,2-dihydroquinoline N-oxyl'
_space_group_crystal_system orthorhombic
_space_group_IT_number 19
_space_group_name_Hall 'P 2ac 2ab'
_space_group_name_H-M_alt 'P 21 21 21'
_atom_sites_solution_hydrogens geom
_atom_sites_solution_primary direct
_audit_creation_method 'APEX4 v2021.10-0'
_audit_update_record
;
2025-11-28 deposited with the CCDC.	2025-12-09 downloaded from the CCDC.
;
_cell_angle_alpha 90
_cell_angle_beta 90
_cell_angle_gamma 90
_cell_formula_units_Z 4
_cell_length_a 12.24980(10)
_cell_length_b 13.7016(2)
_cell_length_c 9.78620(10)
_cell_measurement_reflns_used 9957
_cell_measurement_temperature 90.(2)
_cell_measurement_theta_max 66.3777
_cell_measurement_theta_min 5.5553
_cell_volume 1642.53(3)
_computing_cell_refinement 'SAINT V8.40B (Bruker AXS LLC, 2019)'
_computing_data_collection APEX4(Bruker)
_computing_data_reduction 'SAINT V8.40B (Bruker AXS LLC, 2019)'
_computing_molecular_graphics 'shelXle (C.B. Huebschle, rev 1328)'
_computing_publication_material 'SHELXL-2019/1 (Sheldrick, 2019)'
_computing_structure_refinement 'SHELXL-2019/1 (Sheldrick, 2019)'
_computing_structure_solution 'XT, VERSION 2018/2'
_diffrn_ambient_temperature 90.(2)
_diffrn_detector_area_resol_mean 7.3910
_diffrn_measured_fraction_theta_full 0.990
_diffrn_measured_fraction_theta_max 0.990
_diffrn_measurement_device_type 'Bruker D8 goniometer'
_diffrn_measurement_method 'phi and omega scans'
_diffrn_radiation_monochromator 'multilayer mirror'
_diffrn_radiation_type CuK\a
_diffrn_radiation_wavelength 1.54178
_diffrn_reflns_av_R_equivalents 0.0673
_diffrn_reflns_av_unetI/netI 0.0530
_diffrn_reflns_limit_h_max 14
_diffrn_reflns_limit_h_min -14
_diffrn_reflns_limit_k_max 16
_diffrn_reflns_limit_k_min -15
_diffrn_reflns_limit_l_max 8
_diffrn_reflns_limit_l_min -11
_diffrn_reflns_number 12516
_diffrn_reflns_theta_full 66.37
_diffrn_reflns_theta_max 66.37
_diffrn_reflns_theta_min 5.55
_diffrn_source 'micro focus sealed tube'
_diffrn_source_type 'INCOATEC I\mS'
_exptl_absorpt_coefficient_mu 0.622
_exptl_absorpt_correction_T_max 0.89
_exptl_absorpt_correction_T_min 0.60
_exptl_absorpt_correction_type multi-scan
_exptl_absorpt_process_details
;
Krause, L., Herbst-Irmer, R., Sheldrick, G. M., Stalke, D. (2015).
"Comparison of silver and molybdenum microfocus X-ray sources for
single-crystal structure determination"
J. Appl. Cryst. 48, 3-10.
doi:10.1107/S1600576714022985
;
_exptl_crystal_colour 'dark black-red'
_exptl_crystal_density_diffrn 1.304
_exptl_crystal_density_method 'not measured'
_exptl_crystal_description block
_exptl_crystal_F_000 676
_exptl_crystal_preparation 'Magnetic properties'
_exptl_crystal_recrystallization_method 'Re-crystallisation from solvent: Ethanol'
_exptl_crystal_size_max 0.400
_exptl_crystal_size_mid 0.400
_exptl_crystal_size_min 0.200
_refine_diff_density_max 0.202
_refine_diff_density_min -0.181
_refine_ls_abs_structure_details
;

Flack x determined using 1144 quotients [(I+)-(I-)]/[(I+)+(I-)]
(Parsons, Flack and Wagner, Acta Cryst. B69 (2013) 249-259).
;
_refine_ls_abs_structure_Flack 0.06(8)
_refine_ls_extinction_coef 0.0053(8)
_refine_ls_extinction_method 'SHELXL-2019/1 (Sheldrick 2019)'
_refine_ls_goodness_of_fit_ref 1.046
_refine_ls_hydrogen_treatment constr
_refine_ls_matrix_type full
_refine_ls_number_parameters 227
_refine_ls_number_reflns 2873
_refine_ls_number_restraints 0
_refine_ls_restrained_S_all 1.046
_refine_ls_R_factor_all 0.0406
_refine_ls_R_factor_gt 0.0318
_refine_ls_shift/su_max 0.000
_refine_ls_shift/su_mean 0.000
_refine_ls_structure_factor_coef Fsqd
_refine_ls_weighting_details 'w=1/[\s^2^(Fo^2^)+(0.0459P)^2^+0.2216P] where P=(Fo^2^+2Fc^2^)/3'
_refine_ls_weighting_scheme calc
_refine_ls_wR_factor_gt 0.0791
_refine_ls_wR_factor_ref 0.0807
_reflns_Friedel_coverage 0.731
_reflns_Friedel_fraction_full 0.988
_reflns_Friedel_fraction_max 0.988
_reflns_number_gt 2734
_reflns_number_total 2873
_reflns_threshold_expression 'I > 2\s(I)'
_cod_data_source_file d5nj04269k2.cif
_cod_data_source_block X251125TM_5EDPQN_cu_lt
_cod_depositor_comments
;
The following automatic conversions were performed:

data item '_exptl_absorpt_correction_type' value 'Multi-Scan' was
changed to 'multi-scan' in accordance with the
/home/data/users/saulius/crontab/automatic-downloads/rss-feeds/RSC/lib/dictionaries/cif_core.dic
dictionary named 'cif_core.dic' version 2.4.2 last updated on
2011-04-26.

Automatic conversion script
Id: cif_fix_values 8170 2020-07-09 18:12:32Z antanas 
;
_cod_database_code 7064153

loop_
_space_group_symop_operation_xyz
'x, y, z'
'-x+1/2, -y, z+1/2'
'-x, y+1/2, -z+1/2'
'x+1/2, -y+1/2, -z'

loop_
_atom_site_type_symbol
_atom_site_label
_atom_site_fract_x
_atom_site_fract_y
_atom_site_fract_z
_atom_site_U_iso_or_equiv
_atom_site_adp_type
_atom_site_calc_flag
_atom_site_refinement_flags_adp
_atom_site_refinement_flags_occupancy
_atom_site_refinement_flags_posn
_atom_site_occupancy
_atom_site_disorder_assembly
_atom_site_disorder_group
O O1 0.22298(11) 0.30695(10) 0.11483(12) 0.0221(3) Uani d . . . 1 . .
N N1 0.27780(13) 0.37069(11) 0.18200(14) 0.0177(3) Uani d . . . 1 . .
C C16 0.11235(15) 0.46009(15) 0.24010(16) 0.0192(4) Uani d . . . 1 . .
C C2 0.28860(16) 0.49701(13) 0.36236(17) 0.0189(4) Uani d . . . 1 . .
H H2 0.256163 0.537321 0.430102 0.023000 Uiso calc U . R 1 . .
C C3 0.39277(16) 0.51346(14) 0.33034(18) 0.0194(4) Uani d . . . 1 . .
H H3 0.433062 0.560869 0.380083 0.023000 Uiso calc U . R 1 . .
C C22 0.61854(15) 0.54889(16) 0.25295(19) 0.0240(4) Uani d . . . 1 . .
C C15 0.11791(16) 0.35041(15) 0.50560(18) 0.0225(4) Uani d . . . 1 . .
H H15 0.063493 0.398961 0.492880 0.027000 Uiso calc U . R 1 . .
C C14 0.11211(18) 0.28724(16) 0.61740(18) 0.0276(4) Uani d . . . 1 . .
H H14 0.053270 0.292507 0.680202 0.033000 Uiso calc U . R 1 . .
C C9 0.38592(15) 0.39038(14) 0.14602(17) 0.0194(4) Uani d . . . 1 . .
C C5 0.55432(16) 0.47858(15) 0.18064(19) 0.0218(4) Uani d . . . 1 . .
C C18 0.01260(18) 0.59494(16) 0.14089(19) 0.0278(4) Uani d . . . 1 . .
H H18 0.010022 0.661291 0.112889 0.033000 Uiso calc U . R 1 . .
C C4 0.44560(16) 0.46000(15) 0.22053(17) 0.0189(4) Uani d . . . 1 . .
C C10 0.20355(15) 0.34210(14) 0.41290(17) 0.0188(4) Uani d . . . 1 . .
C C1 0.21892(14) 0.41891(13) 0.29845(16) 0.0173(4) Uani d . . . 1 . .
C C17 0.10788(16) 0.55725(15) 0.19879(18) 0.0231(4) Uani d . . . 1 . .
H H17 0.169921 0.598074 0.210039 0.028000 Uiso calc U . R 1 . .
C C6 0.59994(15) 0.42871(17) 0.06896(19) 0.0260(4) Uani d . . . 1 . .
H H6 0.672694 0.442460 0.041392 0.031000 Uiso calc U . R 1 . .
C C8 0.43243(16) 0.33913(15) 0.03624(19) 0.0232(4) Uani d . . . 1 . .
H H8 0.391422 0.291252 -0.011668 0.028000 Uiso calc U . R 1 . .
C C21 0.02070(16) 0.40046(16) 0.22105(17) 0.0238(4) Uani d . . . 1 . .
H H21 0.023113 0.333737 0.247293 0.029000 Uiso calc U . R 1 . .
C C11 0.28353(17) 0.27219(15) 0.43419(18) 0.0225(4) Uani d . . . 1 . .
H H11 0.342922 0.267341 0.372129 0.027000 Uiso calc U . R 1 . .
C C13 0.19174(19) 0.21705(15) 0.63696(19) 0.0295(5) Uani d . . . 1 . .
H H13 0.187456 0.174270 0.713173 0.035000 Uiso calc U . R 1 . .
C C23 0.67359(16) 0.60770(16) 0.3118(2) 0.0279(4) Uani d . . . 1 . .
H H23 0.717226 0.654314 0.358527 0.033000 Uiso calc U . R 1 . .
C C7 0.53937(17) 0.35962(17) -0.00111(18) 0.0274(4) Uani d . . . 1 . .
H H7 0.571402 0.325765 -0.075742 0.033000 Uiso calc U . R 1 . .
C C19 -0.07795(16) 0.53596(19) 0.1242(2) 0.0306(5) Uani d . . . 1 . .
H H19 -0.142997 0.561834 0.085711 0.037000 Uiso calc U . R 1 . .
C C12 0.27794(18) 0.20894(15) 0.54546(19) 0.0274(4) Uani d . . . 1 . .
H H12 0.332628 0.160689 0.558635 0.033000 Uiso calc U . R 1 . .
C C20 -0.07354(16) 0.43886(18) 0.1639(2) 0.0299(5) Uani d . . . 1 . .
H H20 -0.135675 0.398279 0.151759 0.036000 Uiso calc U . R 1 . .

loop_
_atom_site_aniso_label
_atom_site_aniso_U_11
_atom_site_aniso_U_22
_atom_site_aniso_U_33
_atom_site_aniso_U_12
_atom_site_aniso_U_13
_atom_site_aniso_U_23
O1 0.0234(7) 0.0220(7) 0.0210(6) -0.0001(5) -0.0032(5) -0.0052(5)
N1 0.0204(7) 0.0175(7) 0.0152(6) 0.0021(6) 0.0000(6) -0.0008(5)
C16 0.0198(9) 0.0231(9) 0.0149(7) 0.0033(8) 0.0029(7) -0.0010(7)
C2 0.0242(9) 0.0176(8) 0.0150(7) 0.0019(7) 0.0005(7) -0.0003(6)
C3 0.0212(9) 0.0175(9) 0.0196(8) -0.0019(7) -0.0025(7) 0.0019(6)
C22 0.0192(9) 0.0266(10) 0.0262(9) 0.0042(8) 0.0030(8) 0.0092(8)
C15 0.0222(9) 0.0248(9) 0.0205(8) -0.0030(8) 0.0002(7) -0.0045(7)
C14 0.0308(10) 0.0330(11) 0.0191(8) -0.0128(9) 0.0040(8) -0.0019(8)
C9 0.0194(8) 0.0213(9) 0.0174(8) 0.0049(7) -0.0002(7) 0.0038(6)
C5 0.0209(9) 0.0238(9) 0.0207(8) 0.0046(7) -0.0004(7) 0.0074(7)
C18 0.0334(10) 0.0294(10) 0.0206(8) 0.0125(9) 0.0027(7) 0.0024(7)
C4 0.0201(8) 0.0205(9) 0.0162(8) 0.0037(7) -0.0008(6) 0.0048(6)
C10 0.0217(9) 0.0190(8) 0.0157(7) -0.0038(7) -0.0012(6) -0.0012(6)
C1 0.0177(8) 0.0183(8) 0.0157(7) 0.0012(7) 0.0012(6) -0.0001(6)
C17 0.0260(9) 0.0249(10) 0.0185(8) 0.0035(8) 0.0024(7) -0.0011(7)
C6 0.0182(9) 0.0365(11) 0.0233(9) 0.0063(8) 0.0029(7) 0.0068(8)
C8 0.0246(9) 0.0272(9) 0.0178(8) 0.0041(8) -0.0003(7) -0.0013(7)
C21 0.0221(9) 0.0277(10) 0.0217(8) 0.0010(8) -0.0005(6) 0.0008(7)
C11 0.0252(9) 0.0225(9) 0.0197(8) -0.0001(7) -0.0015(7) -0.0005(7)
C13 0.0429(12) 0.0250(10) 0.0206(8) -0.0123(9) -0.0041(8) 0.0044(7)
C23 0.0223(9) 0.0283(10) 0.0330(9) -0.0045(8) -0.0030(8) 0.0047(8)
C7 0.0252(10) 0.0368(11) 0.0204(8) 0.0095(8) 0.0030(7) -0.0006(7)
C19 0.0238(9) 0.0452(13) 0.0227(9) 0.0126(9) 0.0000(7) 0.0017(9)
C12 0.0369(11) 0.0198(9) 0.0255(8) -0.0010(9) -0.0060(8) 0.0020(7)
C20 0.0206(9) 0.0431(13) 0.0261(10) -0.0001(9) -0.0018(7) 0.0013(8)

loop_
_atom_type_symbol
_atom_type_description
_atom_type_scat_dispersion_real
_atom_type_scat_dispersion_imag
_atom_type_scat_source
C C 0.0181 0.0091 'International Tables Vol C Tables 4.2.6.8 and 6.1.1.4'
H H 0.0000 0.0000 'International Tables Vol C Tables 4.2.6.8 and 6.1.1.4'
N N 0.0311 0.0180 'International Tables Vol C Tables 4.2.6.8 and 6.1.1.4'
O O 0.0492 0.0322 'International Tables Vol C Tables 4.2.6.8 and 6.1.1.4'

loop_
_geom_angle_atom_site_label_1
_geom_angle_atom_site_label_2
_geom_angle_atom_site_label_3
_geom_angle_site_symmetry_1
_geom_angle_site_symmetry_3
_geom_angle
_geom_angle_publ_flag
O1 N1 C9 . . 119.91(14) ?
O1 N1 C1 . . 115.91(14) ?
C9 N1 C1 . . 124.17(15) ?
C17 C16 C21 . . 119.17(18) ?
C17 C16 C1 . . 119.58(17) ?
C21 C16 C1 . . 121.17(18) ?
C3 C2 C1 . . 124.43(17) ?
C3 C2 H2 . . 117.800000 ?
C1 C2 H2 . . 117.800000 ?
C2 C3 C4 . . 121.00(17) ?
C2 C3 H3 . . 119.500000 ?
C4 C3 H3 . . 119.500000 ?
C23 C22 C5 . . 178.9(2) ?
C10 C15 C14 . . 119.89(19) ?
C10 C15 H15 . . 120.100000 ?
C14 C15 H15 . . 120.100000 ?
C13 C14 C15 . . 120.22(19) ?
C13 C14 H14 . . 119.900000 ?
C15 C14 H14 . . 119.900000 ?
N1 C9 C8 . . 118.75(18) ?
N1 C9 C4 . . 119.57(16) ?
C8 C9 C4 . . 121.69(17) ?
C6 C5 C4 . . 120.20(19) ?
C6 C5 C22 . . 119.57(18) ?
C4 C5 C22 . . 120.23(17) ?
C19 C18 C17 . . 120.2(2) ?
C19 C18 H18 . . 119.900000 ?
C17 C18 H18 . . 119.900000 ?
C9 C4 C5 . . 118.02(17) ?
C9 C4 C3 . . 119.62(17) ?
C5 C4 C3 . . 122.29(18) ?
C11 C10 C15 . . 119.44(17) ?
C11 C10 C1 . . 119.50(16) ?
C15 C10 C1 . . 120.51(17) ?
N1 C1 C2 . . 110.84(14) ?
N1 C1 C16 . . 106.76(13) ?
C2 C1 C16 . . 112.10(15) ?
N1 C1 C10 . . 107.96(14) ?
C2 C1 C10 . . 104.58(13) ?
C16 C1 C10 . . 114.59(15) ?
C16 C17 C18 . . 120.3(2) ?
C16 C17 H17 . . 119.900000 ?
C18 C17 H17 . . 119.900000 ?
C7 C6 C5 . . 120.31(18) ?
C7 C6 H6 . . 119.800000 ?
C5 C6 H6 . . 119.800000 ?
C7 C8 C9 . . 118.88(19) ?
C7 C8 H8 . . 120.600000 ?
C9 C8 H8 . . 120.600000 ?
C20 C21 C16 . . 120.0(2) ?
C20 C21 H21 . . 120.000000 ?
C16 C21 H21 . . 120.000000 ?
C10 C11 C12 . . 120.83(18) ?
C10 C11 H11 . . 119.600000 ?
C12 C11 H11 . . 119.600000 ?
C14 C13 C12 . . 120.16(18) ?
C14 C13 H13 . . 119.900000 ?
C12 C13 H13 . . 119.900000 ?
C22 C23 H23 . . 180.000000 ?
C6 C7 C8 . . 120.89(18) ?
C6 C7 H7 . . 119.600000 ?
C8 C7 H7 . . 119.600000 ?
C18 C19 C20 . . 119.77(18) ?
C18 C19 H19 . . 120.100000 ?
C20 C19 H19 . . 120.100000 ?
C13 C12 C11 . . 119.4(2) ?
C13 C12 H12 . . 120.300000 ?
C11 C12 H12 . . 120.300000 ?
C21 C20 C19 . . 120.6(2) ?
C21 C20 H20 . . 119.700000 ?
C19 C20 H20 . . 119.700000 ?

loop_
_geom_bond_atom_site_label_1
_geom_bond_atom_site_label_2
_geom_bond_site_symmetry_2
_geom_bond_distance
_geom_bond_publ_flag
O1 N1 . 1.283(2) ?
N1 C9 . 1.397(2) ?
N1 C1 . 1.502(2) ?
C16 C17 . 1.392(3) ?
C16 C21 . 1.401(3) ?
C16 C1 . 1.533(2) ?
C2 C3 . 1.333(3) ?
C2 C1 . 1.505(2) ?
C2 H2 . 0.950000 ?
C3 C4 . 1.453(3) ?
C3 H3 . 0.950000 ?
C22 C23 . 1.198(3) ?
C22 C5 . 1.431(3) ?
C15 C10 . 1.391(3) ?
C15 C14 . 1.397(3) ?
C15 H15 . 0.950000 ?
C14 C13 . 1.383(3) ?
C14 H14 . 0.950000 ?
C9 C8 . 1.404(3) ?
C9 C4 . 1.406(3) ?
C5 C6 . 1.405(3) ?
C5 C4 . 1.411(3) ?
C18 C19 . 1.382(3) ?
C18 C17 . 1.396(3) ?
C18 H18 . 0.950000 ?
C10 C11 . 1.386(3) ?
C10 C1 . 1.548(2) ?
C17 H17 . 0.950000 ?
C6 C7 . 1.385(3) ?
C6 H6 . 0.950000 ?
C8 C7 . 1.389(3) ?
C8 H8 . 0.950000 ?
C21 C20 . 1.387(3) ?
C21 H21 . 0.950000 ?
C11 C12 . 1.393(3) ?
C11 H11 . 0.950000 ?
C13 C12 . 1.389(3) ?
C13 H13 . 0.950000 ?
C23 H23 . 0.950000 ?
C7 H7 . 0.950000 ?
C19 C20 . 1.387(3) ?
C19 H19 . 0.950000 ?
C12 H12 . 0.950000 ?
C20 H20 . 0.950000 ?

loop_
_geom_torsion_atom_site_label_1
_geom_torsion_atom_site_label_2
_geom_torsion_atom_site_label_3
_geom_torsion_atom_site_label_4
_geom_torsion_site_symmetry_1
_geom_torsion_site_symmetry_2
_geom_torsion_site_symmetry_3
_geom_torsion_site_symmetry_4
_geom_torsion
_geom_torsion_publ_flag
C1 C2 C3 C4 . . . . 4.8(3) ?
C10 C15 C14 C13 . . . . 0.6(3) ?
O1 N1 C9 C8 . . . . -0.2(2) ?
C1 N1 C9 C8 . . . . 178.93(15) ?
O1 N1 C9 C4 . . . . -179.71(15) ?
C1 N1 C9 C4 . . . . -0.6(2) ?
N1 C9 C4 C5 . . . . -179.51(15) ?
C8 C9 C4 C5 . . . . 1.0(3) ?
N1 C9 C4 C3 . . . . -2.5(2) ?
C8 C9 C4 C3 . . . . 177.95(17) ?
C6 C5 C4 C9 . . . . 0.4(3) ?
C22 C5 C4 C9 . . . . 179.89(16) ?
C6 C5 C4 C3 . . . . -176.50(17) ?
C22 C5 C4 C3 . . . . 3.0(3) ?
C2 C3 C4 C9 . . . . 0.5(3) ?
C2 C3 C4 C5 . . . . 177.36(17) ?
C14 C15 C10 C11 . . . . -1.3(3) ?
C14 C15 C10 C1 . . . . -172.71(16) ?
O1 N1 C1 C2 . . . . -175.85(14) ?
C9 N1 C1 C2 . . . . 5.0(2) ?
O1 N1 C1 C16 . . . . -53.51(19) ?
C9 N1 C1 C16 . . . . 127.36(17) ?
O1 N1 C1 C10 . . . . 70.16(18) ?
C9 N1 C1 C10 . . . . -108.97(18) ?
C3 C2 C1 N1 . . . . -7.2(2) ?
C3 C2 C1 C16 . . . . -126.34(18) ?
C3 C2 C1 C10 . . . . 108.94(19) ?
C17 C16 C1 N1 . . . . -95.30(18) ?
C21 C16 C1 N1 . . . . 81.44(19) ?
C17 C16 C1 C2 . . . . 26.3(2) ?
C21 C16 C1 C2 . . . . -157.00(16) ?
C17 C16 C1 C10 . . . . 145.24(16) ?
C21 C16 C1 C10 . . . . -38.0(2) ?
C11 C10 C1 N1 . . . . 34.6(2) ?
C15 C10 C1 N1 . . . . -153.93(16) ?
C11 C10 C1 C2 . . . . -83.46(19) ?
C15 C10 C1 C2 . . . . 88.0(2) ?
C11 C10 C1 C16 . . . . 153.42(16) ?
C15 C10 C1 C16 . . . . -35.1(2) ?
C21 C16 C17 C18 . . . . 0.9(3) ?
C1 C16 C17 C18 . . . . 177.70(16) ?
C19 C18 C17 C16 . . . . 0.0(3) ?
C4 C5 C6 C7 . . . . -1.3(3) ?
C22 C5 C6 C7 . . . . 179.23(17) ?
N1 C9 C8 C7 . . . . 179.02(17) ?
C4 C9 C8 C7 . . . . -1.4(3) ?
C17 C16 C21 C20 . . . . -1.1(3) ?
C1 C16 C21 C20 . . . . -177.87(16) ?
C15 C10 C11 C12 . . . . 1.4(3) ?
C1 C10 C11 C12 . . . . 172.91(17) ?
C15 C14 C13 C12 . . . . 0.0(3) ?
C5 C6 C7 C8 . . . . 0.8(3) ?
C9 C8 C7 C6 . . . . 0.5(3) ?
C17 C18 C19 C20 . . . . -0.7(3) ?
C14 C13 C12 C11 . . . . 0.1(3) ?
C10 C11 C12 C13 . . . . -0.8(3) ?
C16 C21 C20 C19 . . . . 0.5(3) ?
C18 C19 C20 C21 . . . . 0.4(3) ?
